data_1504559
loop_
_publ_author_name
'Sankaranarayanan, Jagadis'
'Bort, Lauren N.'
'Mandel, Sarah M.'
'Chen, Ping'
'Krause, Jeanette A.'
'Brooks, Elwood E.'
'Tsang, Pearl'
'Gudmundsdottir, Anna D.'

_publ_section_title
;
 Orbital-Overlap control in the solid-state reactivity of
 beta-azido-propiophenones: selective formation of cis-azo-dimers.
;
_journal_issue 5
_journal_name_full 'Organic letters'
_journal_page_first 937
_journal_page_last 940
_journal_paper_doi 10.1021/ol703098q
_journal_volume 10
_journal_year 2008
_chemical_formula_moiety 'C9 H8 Cl N3 O'
_chemical_formula_sum 'C9 H8 Cl N3 O'
_chemical_formula_weight 209.63
_chemical_name_systematic
; 
 ? 
;
_space_group_IT_number 2
_symmetry_cell_setting triclinic
_symmetry_space_group_name_Hall '-P 1'
_symmetry_space_group_name_H-M 'P -1'
_atom_sites_solution_hydrogens geom
_atom_sites_solution_primary Patterson
_atom_sites_solution_secondary difmap
_audit_creation_method SHELXL-97
_cell_angle_alpha 94.795(2)
_cell_angle_beta 94.495(2)
_cell_angle_gamma 95.972(2)
_cell_formula_units_Z 2
_cell_length_a 3.8979(3)
_cell_length_b 8.6911(7)
_cell_length_c 13.8933(11)
_cell_measurement_reflns_used 3431
_cell_measurement_temperature 150(2)
_cell_measurement_theta_max 28.24
_cell_measurement_theta_min 2.37
_cell_volume 464.67(6)
_computing_cell_refinement 'SAINT v6.28A (Bruker)'
_computing_data_collection 'SMART v5.628 (Bruker)'
_computing_data_reduction 'SAINT v6.28A (Bruker)'
_computing_molecular_graphics 'SHELXTL v6.14 (Sheldrick)'
_computing_publication_material 'SHELXTL v6.14 (Sheldrick)'
_computing_structure_refinement 'SHELXTL v6.14 (Sheldrick)'
_computing_structure_solution 'SHELXTL v6.14 (Sheldrick)'
_diffrn_ambient_temperature 150(2)
_diffrn_detector_area_resol_mean 0.9
_diffrn_measured_fraction_theta_full 0.988
_diffrn_measured_fraction_theta_max 0.988
_diffrn_measurement_device_type 'Bruker SMART6000 CCD'
_diffrn_measurement_method '\w scans'
_diffrn_radiation_monochromator graphite
_diffrn_radiation_source 'fine-focus sealed tube'
_diffrn_radiation_type MoK\a
_diffrn_radiation_wavelength 0.71073
_diffrn_reflns_av_R_equivalents 0.0196
_diffrn_reflns_av_sigmaI/netI 0.0191
_diffrn_reflns_limit_h_max 4
_diffrn_reflns_limit_h_min -4
_diffrn_reflns_limit_k_max 9
_diffrn_reflns_limit_k_min -9
_diffrn_reflns_limit_l_max 15
_diffrn_reflns_limit_l_min -15
_diffrn_reflns_number 4158
_diffrn_reflns_theta_full 23.26
_diffrn_reflns_theta_max 23.26
_diffrn_reflns_theta_min 1.48
_diffrn_standards_decay_% 0
_diffrn_standards_number 0
_exptl_absorpt_coefficient_mu 0.378
_exptl_absorpt_correction_T_max 0.9455
_exptl_absorpt_correction_T_min 0.8484
_exptl_absorpt_correction_type multi-scan
_exptl_absorpt_process_details 'SADABS (Sheldrick)'
_exptl_crystal_colour colorless
_exptl_crystal_density_diffrn 1.498
_exptl_crystal_density_meas ?
_exptl_crystal_description block
_exptl_crystal_F_000 216
_exptl_crystal_size_max 0.45
_exptl_crystal_size_mid 0.35
_exptl_crystal_size_min 0.15
_refine_diff_density_max 0.487
_refine_diff_density_min -0.224
_refine_diff_density_rms 0.057
_refine_ls_extinction_method none
_refine_ls_goodness_of_fit_ref 1.063
_refine_ls_hydrogen_treatment constr
_refine_ls_matrix_type full
_refine_ls_number_parameters 127
_refine_ls_number_reflns 1329
_refine_ls_number_restraints 0
_refine_ls_restrained_S_all 1.063
_refine_ls_R_factor_all 0.0314
_refine_ls_R_factor_gt 0.0289
_refine_ls_shift/su_max 0.000
_refine_ls_shift/su_mean 0.000
_refine_ls_structure_factor_coef Fsqd
_refine_ls_weighting_details 'calc w=1/[\s^2^(Fo^2^)+(0.0422P)^2^+0.2091P] where P=(Fo^2^+2Fc^2^)/3'
_refine_ls_weighting_scheme calc
_refine_ls_wR_factor_gt 0.0755
_refine_ls_wR_factor_ref 0.0782
_reflns_number_gt 1231
_reflns_number_total 1329
_reflns_threshold_expression >2\s(I)
_cod_data_source_file ol703098q_si.cif
_cod_data_source_block 02208b
_cod_depositor_comments
;
The following automatic conversions were performed:

'_symmetry_cell_setting' value 'Triclinic' changed to 'triclinic'
according to /home/saulius/struct/CIF-dictionaries/cif_core.dic
dictionary named 'cif_core.dic' version 2.4.1 from 2010-06-29.

Automatic conversion script
Id: cif_fix_values 1715 2011-07-08 13:25:40Z adriana 

The following automatic conversions were performed:

'_exptl_crystal_density_meas' value 'not measured' was changed to '?'
- the value is perceived as not measured.

Automatic conversion script
Id: cif_fix_values 3008 2015-01-20 13:52:24Z robertas 
;
_cod_original_sg_symbol_H-M P-1
_cod_database_code 1504559

loop_
_symmetry_equiv_pos_as_xyz
'x, y, z'
'-x, -y, -z'

loop_
_atom_site_label
_atom_site_type_symbol
_atom_site_fract_x
_atom_site_fract_y
_atom_site_fract_z
_atom_site_U_iso_or_equiv
_atom_site_adp_type
_atom_site_occupancy
_atom_site_symmetry_multiplicity
_atom_site_calc_flag
_atom_site_refinement_flags
Cl Cl 0.33296(12) 0.27909(5) 0.46542(3) 0.03033(19) Uani 1 1 d .
O O -0.1745(3) 0.02222(14) 0.87548(9) 0.0295(3) Uani 1 1 d .
N1 N -0.3810(4) 0.35708(17) 1.08773(11) 0.0307(4) Uani 1 1 d .
N2 N -0.4870(4) 0.32099(17) 1.16493(11) 0.0302(4) Uani 1 1 d .
N3 N -0.5843(6) 0.3047(2) 1.23864(13) 0.0494(5) Uani 1 1 d .
C1 C 0.2083(4) 0.2473(2) 0.58044(12) 0.0230(4) Uani 1 1 d .
C2 C 0.2048(4) 0.0992(2) 0.61065(12) 0.0245(4) Uani 1 1 d .
H2 H 0.2768 0.0171 0.5702 0.029 Uiso 1 1 calc R
C3 C 0.0953(4) 0.0728(2) 0.70035(12) 0.0230(4) Uani 1 1 d .
H3 H 0.0882 -0.0287 0.7212 0.028 Uiso 1 1 calc R
C4 C -0.0052(4) 0.19294(19) 0.76080(12) 0.0204(4) Uani 1 1 d .
C5 C 0.0064(4) 0.3419(2) 0.72906(12) 0.0230(4) Uani 1 1 d .
H5 H -0.0585 0.4250 0.7701 0.028 Uiso 1 1 calc R
C6 C 0.1112(4) 0.3693(2) 0.63886(12) 0.0248(4) Uani 1 1 d .
H6 H 0.1165 0.4703 0.6172 0.030 Uiso 1 1 calc R
C7 C -0.1312(4) 0.15666(19) 0.85580(12) 0.0209(4) Uani 1 1 d .
C8 C -0.2011(4) 0.28643(19) 0.92829(12) 0.0221(4) Uani 1 1 d .
H8A H -0.3794 0.3457 0.8989 0.026 Uiso 1 1 calc R
H8B H 0.0134 0.3584 0.9451 0.026 Uiso 1 1 calc R
C9 C -0.3240(4) 0.22368(19) 1.01927(12) 0.0230(4) Uani 1 1 d .
H9A H -0.5423 0.1540 1.0035 0.028 Uiso 1 1 calc R
H9B H -0.1481 0.1635 1.0490 0.028 Uiso 1 1 calc R

loop_
_atom_site_aniso_label
_atom_site_aniso_U_11
_atom_site_aniso_U_22
_atom_site_aniso_U_33
_atom_site_aniso_U_23
_atom_site_aniso_U_13
_atom_site_aniso_U_12
Cl 0.0355(3) 0.0346(3) 0.0213(3) 0.00390(19) 0.00826(19) 0.0006(2)
O 0.0425(8) 0.0210(7) 0.0262(7) 0.0049(5) 0.0076(6) 0.0030(6)
N1 0.0457(10) 0.0240(8) 0.0242(9) 0.0035(7) 0.0137(8) 0.0029(7)
N2 0.0393(9) 0.0225(8) 0.0276(10) -0.0020(7) 0.0062(8) -0.0014(7)
N3 0.0820(15) 0.0355(10) 0.0301(10) -0.0030(8) 0.0253(10) -0.0061(10)
C1 0.0205(9) 0.0292(10) 0.0185(9) 0.0017(7) 0.0023(7) -0.0007(7)
C2 0.0233(9) 0.0266(9) 0.0230(9) -0.0027(7) 0.0025(7) 0.0036(7)
C3 0.0236(9) 0.0204(9) 0.0247(9) 0.0028(7) -0.0004(7) 0.0021(7)
C4 0.0166(8) 0.0223(9) 0.0215(9) 0.0017(7) -0.0006(7) 0.0001(7)
C5 0.0243(9) 0.0214(9) 0.0229(9) -0.0007(7) 0.0025(7) 0.0018(7)
C6 0.0268(9) 0.0216(9) 0.0258(10) 0.0060(7) 0.0014(8) 0.0004(7)
C7 0.0161(8) 0.0230(10) 0.0230(9) 0.0028(7) -0.0018(7) 0.0012(7)
C8 0.0214(9) 0.0215(9) 0.0234(9) 0.0031(7) 0.0027(7) 0.0015(7)
C9 0.0246(9) 0.0219(9) 0.0230(9) 0.0015(7) 0.0038(7) 0.0032(7)

loop_
_atom_type_symbol
_atom_type_description
_atom_type_scat_dispersion_real
_atom_type_scat_dispersion_imag
_atom_type_scat_source
C C 0.0033 0.0016 'International Tables Vol C Tables 4.2.6.8 and 6.1.1.4'
H H 0.0000 0.0000 'International Tables Vol C Tables 4.2.6.8 and 6.1.1.4'
N N 0.0061 0.0033 'International Tables Vol C Tables 4.2.6.8 and 6.1.1.4'
O O 0.0106 0.0060 'International Tables Vol C Tables 4.2.6.8 and 6.1.1.4'
Cl Cl 0.1484 0.1585 'International Tables Vol C Tables 4.2.6.8 and 6.1.1.4'

loop_
_geom_angle_atom_site_label_1
_geom_angle_atom_site_label_2
_geom_angle_atom_site_label_3
_geom_angle
N2 N1 C9 114.62(14)
N3 N2 N1 172.47(18)
C6 C1 C2 121.59(16)
C6 C1 Cl 119.52(13)
C2 C1 Cl 118.89(13)
C3 C2 C1 118.92(16)
C2 C3 C4 120.90(16)
C3 C4 C5 118.92(16)
C3 C4 C7 118.55(15)
C5 C4 C7 122.51(15)
C6 C5 C4 120.71(16)
C5 C6 C1 118.95(16)
O C7 C4 120.08(15)
O C7 C8 119.91(15)
C4 C7 C8 120.01(14)
C7 C8 C9 111.11(14)
N1 C9 C8 108.22(14)

loop_
_geom_bond_atom_site_label_1
_geom_bond_atom_site_label_2
_geom_bond_distance
Cl C1 1.7416(17)
O C7 1.220(2)
N1 N2 1.232(2)
N1 C9 1.484(2)
N2 N3 1.134(2)
C1 C6 1.383(3)
C1 C2 1.386(3)
C2 C3 1.378(2)
C3 C4 1.393(2)
C4 C5 1.400(2)
C4 C7 1.490(2)
C5 C6 1.380(2)
C7 C8 1.509(2)
C8 C9 1.510(2)

loop_
_geom_torsion_atom_site_label_1
_geom_torsion_atom_site_label_2
_geom_torsion_atom_site_label_3
_geom_torsion_atom_site_label_4
_geom_torsion
C9 N1 N2 N3 -179.7(15)
C6 C1 C2 C3 1.3(3)
Cl C1 C2 C3 -177.87(13)
C1 C2 C3 C4 -1.1(3)
C2 C3 C4 C5 0.0(3)
C2 C3 C4 C7 178.23(14)
C3 C4 C5 C6 0.9(3)
C7 C4 C5 C6 -177.27(15)
C4 C5 C6 C1 -0.7(3)
C2 C1 C6 C5 -0.4(3)
Cl C1 C6 C5 178.74(13)
C3 C4 C7 O -6.7(2)
C5 C4 C7 O 171.49(16)
C3 C4 C7 C8 172.59(15)
C5 C4 C7 C8 -9.3(2)
O C7 C8 C9 -0.4(2)
C4 C7 C8 C9 -179.65(14)
N2 N1 C9 C8 179.07(15)
C7 C8 C9 N1 178.94(14)

loop_
_cod_related_entry_id
_cod_related_entry_code
_cod_related_entry_database
1 21119087 ChemSpider
